data_2236421
loop_
_publ_author_name
'Sabbaghi, Fahimeh'
'Pourayoubi, Mehrdad'
'Ne\<cas, Marek'
'Barto\<s, Peter'

_publ_section_title
;
 Diphenyl (methylamido)phosphate
;
_journal_coeditor_code LD2070
_journal_issue 10
_journal_name_full 'Acta Crystallographica Section E'
_journal_page_first o2934
_journal_paper_doi 10.1107/S160053681203869X
_journal_volume 68
_journal_year 2012
_chemical_formula_iupac 'C13 H14 N O3 P'
_chemical_formula_moiety 'C13 H14 N O3 P'
_chemical_formula_sum 'C13 H14 N O3 P'
_chemical_formula_weight 263.22
_chemical_name_systematic
;
Diphenyl (methylamido)phosphate
;
_space_group_IT_number 14
_symmetry_cell_setting monoclinic
_symmetry_space_group_name_Hall '-P 2yn'
_symmetry_space_group_name_H-M 'P 1 21/n 1'
_atom_sites_solution_hydrogens geom
_atom_sites_solution_primary heavy
_atom_sites_solution_secondary difmap
_audit_creation_method SHELXL-97
_cell_angle_alpha 90.00
_cell_angle_beta 114.217(6)
_cell_angle_gamma 90.00
_cell_formula_units_Z 4
_cell_length_a 9.7652(5)
_cell_length_b 13.6368(6)
_cell_length_c 10.3537(5)
_cell_measurement_reflns_used 7682
_cell_measurement_temperature 120(2)
_cell_measurement_theta_max 27.1106
_cell_measurement_theta_min 2.8371
_cell_volume 1257.43(12)
_computing_cell_refinement 'CrysAlis CCD (Oxford Diffraction, 2009)'
_computing_data_collection 'CrysAlis CCD (Oxford Diffraction, 2009)'
_computing_data_reduction 'CrysAlis RED (Oxford Diffraction, 2009)'
_computing_molecular_graphics 'Mercury (Macrae <i>et al.</i>, 2008)'
_computing_publication_material 'SHELXTL (Sheldrick, 2008)'
_computing_structure_refinement 'SHELXL97 (Sheldrick, 2008)'
_computing_structure_solution 'SHELXS97 (Sheldrick, 2008)'
_diffrn_ambient_temperature 120(2)
_diffrn_detector_area_resol_mean 8.4353
_diffrn_measured_fraction_theta_full 0.998
_diffrn_measured_fraction_theta_max 0.998
_diffrn_measurement_device_type 'Oxford Diffraction Xcalibur (Sapphire2)'
_diffrn_measurement_method '\w scan'
_diffrn_radiation_monochromator graphite
_diffrn_radiation_source 'Enhance (Mo) X-ray Source'
_diffrn_radiation_type MoK\a
_diffrn_radiation_wavelength 0.71073
_diffrn_reflns_av_R_equivalents 0.0224
_diffrn_reflns_av_sigmaI/netI 0.0184
_diffrn_reflns_limit_h_max 11
_diffrn_reflns_limit_h_min -11
_diffrn_reflns_limit_k_max 16
_diffrn_reflns_limit_k_min -12
_diffrn_reflns_limit_l_max 12
_diffrn_reflns_limit_l_min -12
_diffrn_reflns_number 14649
_diffrn_reflns_theta_full 24.99
_diffrn_reflns_theta_max 24.99
_diffrn_reflns_theta_min 2.84
_diffrn_standards_number 0
_exptl_absorpt_coefficient_mu 0.218
_exptl_absorpt_correction_T_max 1.00000
_exptl_absorpt_correction_T_min 0.93853
_exptl_absorpt_correction_type multi-scan
_exptl_absorpt_process_details '(CrysAlis RED; Oxford Diffraction, 2009)'
_exptl_crystal_colour white
_exptl_crystal_density_diffrn 1.390
_exptl_crystal_density_method 'not measured'
_exptl_crystal_description block
_exptl_crystal_F_000 552
_exptl_crystal_size_max 0.50
_exptl_crystal_size_mid 0.50
_exptl_crystal_size_min 0.40
_refine_diff_density_max 0.227
_refine_diff_density_min -0.293
_refine_ls_extinction_method none
_refine_ls_goodness_of_fit_ref 1.090
_refine_ls_hydrogen_treatment mixed
_refine_ls_matrix_type full
_refine_ls_number_parameters 168
_refine_ls_number_reflns 2212
_refine_ls_number_restraints 0
_refine_ls_restrained_S_all 1.090
_refine_ls_R_factor_all 0.0349
_refine_ls_R_factor_gt 0.0276
_refine_ls_shift/su_max 0.001
_refine_ls_shift/su_mean 0.000
_refine_ls_structure_factor_coef Fsqd
_refine_ls_weighting_details 'calc w=1/[\s^2^(Fo^2^)+(0.0460P)^2^+0.1667P] where P=(Fo^2^+2Fc^2^)/3'
_refine_ls_weighting_scheme calc
_refine_ls_wR_factor_gt 0.0773
_refine_ls_wR_factor_ref 0.0791
_reflns_number_gt 1871
_reflns_number_total 2212
_reflns_threshold_expression I>2sigma(I)
_cod_data_source_file ld2070.cif
_cod_data_source_block I
_cod_original_sg_symbol_H-M P2(1)/n
_cod_database_code 2236421
_cod_database_fobs_code 2236421

loop_
_symmetry_equiv_pos_as_xyz
'x, y, z'
'-x+1/2, y+1/2, -z+1/2'
'-x, -y, -z'
'x-1/2, -y-1/2, z-1/2'

loop_
_atom_site_type_symbol
_atom_site_label
_atom_site_fract_x
_atom_site_fract_y
_atom_site_fract_z
_atom_site_U_iso_or_equiv
_atom_site_adp_type
_atom_site_calc_flag
_atom_site_refinement_flags
_atom_site_occupancy
_atom_site_symmetry_multiplicity
P P1 0.51390(4) 0.43348(3) 0.30989(4) 0.01769(14) Uani d . 1 1
O O1 0.38345(11) 0.43725(7) 0.34520(10) 0.0208(3) Uani d . 1 1
O O2 0.50768(12) 0.50885(7) 0.18982(10) 0.0223(3) Uani d . 1 1
O O3 0.52841(11) 0.34002(7) 0.22495(10) 0.0211(3) Uani d . 1 1
N N1 0.67107(14) 0.44375(9) 0.44729(14) 0.0207(3) Uani d . 1 1
H H1N 0.662(2) 0.4674(13) 0.513(2) 0.032(5) Uiso d . 1 1
C C1 0.81454(17) 0.45739(12) 0.43646(17) 0.0273(4) Uani d . 1 1
H H1A 0.8961 0.4325 0.5225 0.041 Uiso calc R 1 1
H H1B 0.8303 0.5273 0.4256 0.041 Uiso calc R 1 1
H H1C 0.8133 0.4214 0.3540 0.041 Uiso calc R 1 1
C C2 0.47748(15) 0.60922(11) 0.19327(15) 0.0188(3) Uani d . 1 1
C C3 0.51171(16) 0.66074(11) 0.31815(15) 0.0226(3) Uani d . 1 1
H H3 0.5552 0.6285 0.4072 0.027 Uiso calc R 1 1
C C4 0.48104(17) 0.76048(12) 0.31004(17) 0.0257(4) Uani d . 1 1
H H4 0.5030 0.7967 0.3946 0.031 Uiso calc R 1 1
C C5 0.41887(17) 0.80803(12) 0.18051(17) 0.0267(4) Uani d . 1 1
H H5 0.3990 0.8764 0.1762 0.032 Uiso calc R 1 1
C C6 0.38592(17) 0.75473(12) 0.05730(17) 0.0269(4) Uani d . 1 1
H H6 0.3434 0.7869 -0.0318 0.032 Uiso calc R 1 1
C C7 0.41444(16) 0.65494(11) 0.06295(15) 0.0228(3) Uani d . 1 1
H H7 0.3910 0.6185 -0.0217 0.027 Uiso calc R 1 1
C C8 0.54261(16) 0.24509(11) 0.28322(14) 0.0195(3) Uani d . 1 1
C C9 0.68401(17) 0.20402(12) 0.34803(16) 0.0249(4) Uani d . 1 1
H H9 0.7707 0.2406 0.3583 0.030 Uiso calc R 1 1
C C10 0.69714(18) 0.10862(12) 0.39770(16) 0.0272(4) Uani d . 1 1
H H10 0.7936 0.0795 0.4431 0.033 Uiso calc R 1 1
C C11 0.57023(18) 0.05567(12) 0.38137(16) 0.0264(4) Uani d . 1 1
H H11 0.5797 -0.0099 0.4149 0.032 Uiso calc R 1 1
C C12 0.42946(17) 0.09791(12) 0.31628(16) 0.0276(4) Uani d . 1 1
H H12 0.3427 0.0613 0.3056 0.033 Uiso calc R 1 1
C C13 0.41468(17) 0.19365(12) 0.26646(16) 0.0248(4) Uani d . 1 1
H H13 0.3184 0.2231 0.2217 0.030 Uiso calc R 1 1

loop_
_atom_site_aniso_label
_atom_site_aniso_U_11
_atom_site_aniso_U_22
_atom_site_aniso_U_33
_atom_site_aniso_U_12
_atom_site_aniso_U_13
_atom_site_aniso_U_23
P1 0.0214(2) 0.0152(2) 0.0177(2) 0.00056(15) 0.00922(16) -0.00031(15)
O1 0.0221(5) 0.0185(6) 0.0227(5) -0.0005(4) 0.0100(4) -0.0020(4)
O2 0.0332(6) 0.0155(6) 0.0210(5) 0.0015(4) 0.0141(5) 0.0010(4)
O3 0.0301(6) 0.0149(6) 0.0202(5) 0.0020(4) 0.0122(4) -0.0002(4)
N1 0.0217(7) 0.0224(8) 0.0202(7) 0.0009(5) 0.0109(6) -0.0024(6)
C1 0.0225(8) 0.0297(10) 0.0317(9) -0.0026(7) 0.0130(7) -0.0037(7)
C2 0.0188(7) 0.0150(8) 0.0248(8) -0.0001(6) 0.0112(6) 0.0010(6)
C3 0.0255(8) 0.0215(9) 0.0203(8) -0.0002(6) 0.0089(6) 0.0012(6)
C4 0.0296(8) 0.0205(9) 0.0288(8) -0.0019(7) 0.0138(7) -0.0039(7)
C5 0.0276(8) 0.0169(9) 0.0375(9) 0.0032(6) 0.0155(7) 0.0031(7)
C6 0.0260(8) 0.0256(9) 0.0275(8) 0.0041(7) 0.0095(7) 0.0088(7)
C7 0.0238(8) 0.0244(9) 0.0202(8) 0.0000(6) 0.0089(6) 0.0004(6)
C8 0.0278(8) 0.0143(8) 0.0184(7) 0.0001(6) 0.0116(6) -0.0021(6)
C9 0.0241(8) 0.0215(9) 0.0306(8) -0.0022(6) 0.0127(7) 0.0000(7)
C10 0.0273(9) 0.0221(9) 0.0318(9) 0.0053(7) 0.0117(7) 0.0036(7)
C11 0.0380(9) 0.0184(9) 0.0254(8) -0.0003(7) 0.0156(7) 0.0006(7)
C12 0.0293(9) 0.0259(10) 0.0294(9) -0.0079(7) 0.0138(7) -0.0029(7)
C13 0.0220(8) 0.0253(10) 0.0255(8) 0.0002(7) 0.0083(6) -0.0019(7)

loop_
_atom_type_symbol
_atom_type_description
_atom_type_scat_dispersion_real
_atom_type_scat_dispersion_imag
_atom_type_scat_source
C C 0.0033 0.0016 'International Tables Vol C Tables 4.2.6.8 and 6.1.1.4'
H H 0.0000 0.0000 'International Tables Vol C Tables 4.2.6.8 and 6.1.1.4'
N N 0.0061 0.0033 'International Tables Vol C Tables 4.2.6.8 and 6.1.1.4'
O O 0.0106 0.0060 'International Tables Vol C Tables 4.2.6.8 and 6.1.1.4'
P P 0.1023 0.0942 'International Tables Vol C Tables 4.2.6.8 and 6.1.1.4'

loop_
_geom_angle_atom_site_label_1
_geom_angle_atom_site_label_2
_geom_angle_atom_site_label_3
_geom_angle
O1 P1 O3 116.83(6)
O1 P1 O2 114.42(6)
O3 P1 O2 93.96(5)
O1 P1 N1 112.78(6)
O3 P1 N1 106.80(6)
O2 P1 N1 110.45(6)
C2 O2 P1 123.35(9)
C8 O3 P1 121.01(9)
C1 N1 P1 122.53(10)
C1 N1 H1N 117.4(13)
P1 N1 H1N 113.4(14)
N1 C1 H1A 109.5
N1 C1 H1B 109.5
H1A C1 H1B 109.5
N1 C1 H1C 109.5
H1A C1 H1C 109.5
H1B C1 H1C 109.5
C7 C2 C3 121.52(14)
C7 C2 O2 115.43(13)
C3 C2 O2 123.03(13)
C2 C3 C4 118.46(14)
C2 C3 H3 120.8
C4 C3 H3 120.8
C5 C4 C3 121.02(15)
C5 C4 H4 119.5
C3 C4 H4 119.5
C4 C5 C6 119.30(15)
C4 C5 H5 120.4
C6 C5 H5 120.4
C7 C6 C5 120.62(14)
C7 C6 H6 119.7
C5 C6 H6 119.7
C2 C7 C6 119.08(14)
C2 C7 H7 120.5
C6 C7 H7 120.5
C13 C8 C9 121.84(14)
C13 C8 O3 119.17(13)
C9 C8 O3 118.87(13)
C8 C9 C10 118.86(14)
C8 C9 H9 120.6
C10 C9 H9 120.6
C11 C10 C9 120.19(15)
C11 C10 H10 119.9
C9 C10 H10 119.9
C10 C11 C12 120.21(15)
C10 C11 H11 119.9
C12 C11 H11 119.9
C11 C12 C13 120.20(15)
C11 C12 H12 119.9
C13 C12 H12 119.9
C8 C13 C12 118.69(14)
C8 C13 H13 120.7
C12 C13 H13 120.7

loop_
_geom_bond_atom_site_label_1
_geom_bond_atom_site_label_2
_geom_bond_distance
P1 O1 1.4632(10)
P1 O3 1.5875(10)
P1 O2 1.5949(10)
P1 N1 1.6148(13)
O2 C2 1.4037(18)
O3 C8 1.4108(17)
N1 C1 1.4625(18)
N1 H1N 0.788(18)
C1 H1A 0.9800
C1 H1B 0.9800
C1 H1C 0.9800
C2 C7 1.381(2)
C2 C3 1.387(2)
C3 C4 1.388(2)
C3 H3 0.9500
C4 C5 1.386(2)
C4 H4 0.9500
C5 C6 1.387(2)
C5 H5 0.9500
C6 C7 1.385(2)
C6 H6 0.9500
C7 H7 0.9500
C8 C13 1.380(2)
C8 C9 1.382(2)
C9 C10 1.385(2)
C9 H9 0.9500
C10 C11 1.383(2)
C10 H10 0.9500
C11 C12 1.384(2)
C11 H11 0.9500
C12 C13 1.389(2)
C12 H12 0.9500
C13 H13 0.9500

loop_
_geom_hbond_atom_site_label_D
_geom_hbond_atom_site_label_H
_geom_hbond_atom_site_label_A
_geom_hbond_site_symmetry_A
_geom_hbond_distance_DH
_geom_hbond_distance_HA
_geom_hbond_distance_DA
_geom_hbond_angle_DHA
N1 H1N O1 3_666 0.788(18) 2.141(18) 2.9106(17) 165.1(18)

loop_
_geom_torsion_atom_site_label_1
_geom_torsion_atom_site_label_2
_geom_torsion_atom_site_label_3
_geom_torsion_atom_site_label_4
_geom_torsion
O1 P1 O2 C2 50.74(12)
O3 P1 O2 C2 172.62(10)
N1 P1 O2 C2 -77.81(11)
O1 P1 O3 C8 -61.57(11)
O2 P1 O3 C8 178.47(10)
N1 P1 O3 C8 65.73(11)
O1 P1 N1 C1 -170.21(11)
O3 P1 N1 C1 60.14(13)
O2 P1 N1 C1 -40.78(14)
P1 O2 C2 C7 -153.60(11)
P1 O2 C2 C3 28.15(18)
C7 C2 C3 C4 0.1(2)
O2 C2 C3 C4 178.21(13)
C2 C3 C4 C5 -0.6(2)
C3 C4 C5 C6 0.5(2)
C4 C5 C6 C7 0.1(2)
C3 C2 C7 C6 0.5(2)
O2 C2 C7 C6 -177.80(12)
C5 C6 C7 C2 -0.6(2)
P1 O3 C8 C13 85.76(15)
P1 O3 C8 C9 -98.12(14)
C13 C8 C9 C10 -0.2(2)
O3 C8 C9 C10 -176.17(13)
C8 C9 C10 C11 0.5(2)
C9 C10 C11 C12 -0.5(2)
C10 C11 C12 C13 0.2(2)
C9 C8 C13 C12 -0.1(2)
O3 C8 C13 C12 175.92(13)
C11 C12 C13 C8 0.0(2)

loop_
_cod_related_entry_id
_cod_related_entry_database
_cod_related_entry_code
1 ChemSpider 3174800
